data_7242576
loop_
_publ_author_name
'Reason, Thomas E.'
'Goka, Benjamin'
'Krause, Jeanette A.'
'Fionah, Abelline K.'
'Zahran, Elsayed M.'
'Rayat, Sundeep'

_publ_section_title
;
 Cu2O nanoparticle-catalyzed synthesis of diaryl tetrazolones and
 investigation of their solid-state properties
;
_journal_issue 17
_journal_name_full CrystEngComm
_journal_page_first 3220
_journal_page_last 3229
_journal_paper_doi 10.1039/D1CE00119A
_journal_volume 23
_journal_year 2021
_chemical_formula_moiety 'C15 H14 N4 O2'
_chemical_formula_sum 'C15 H14 N4 O2'
_chemical_formula_weight 282.30
_space_group_crystal_system monoclinic
_space_group_IT_number 15
_space_group_name_Hall '-C 2yc'
_space_group_name_H-M_alt 'C 1 2/c 1'
_atom_sites_solution_hydrogens geom
_atom_sites_solution_primary direct
_atom_sites_solution_secondary difmap
_audit_creation_method SHELXL-2017/1
_audit_update_record
;
2020-12-23 deposited with the CCDC.	2021-03-31 downloaded from the CCDC.
;
_cell_angle_alpha 90
_cell_angle_beta 109.172(5)
_cell_angle_gamma 90
_cell_formula_units_Z 8
_cell_length_a 22.1904(17)
_cell_length_b 4.7324(4)
_cell_length_c 27.120(2)
_cell_measurement_reflns_used 9897
_cell_measurement_temperature 150(2)
_cell_measurement_theta_max 29.12
_cell_measurement_theta_min 3.22
_cell_volume 2690.0(4)
_computing_cell_refinement 'Bruker SAINT v8.38A'
_computing_data_collection 'Bruker APEX3 v2016.9.0'
_computing_data_reduction 'Bruker SAINT v8.38A'
_computing_molecular_graphics 'Bruker SHELXTL v6.14'
_computing_publication_material 'Bruker SHELXTL v6.14 & SHELXL-2017/1 (Sheldrick, 2017)'
_computing_structure_refinement 'Bruker SHELXTL v6.14 & SHELXL-2017/1 (Sheldrick, 2017)'
_computing_structure_solution 'Bruker SHELXTL v6.14'
_diffrn_ambient_temperature 150(2)
_diffrn_measured_fraction_theta_full 1.000
_diffrn_measured_fraction_theta_max 0.996
_diffrn_measurement_device_type 'Bruker PHOTON_II'
_diffrn_measurement_method 'combination of \w and \f-scans'
_diffrn_radiation_monochromator 'Si-<111> channel cut crystal'
_diffrn_radiation_source synchrotron
_diffrn_radiation_type synchrotron
_diffrn_radiation_wavelength 0.7288
_diffrn_reflns_av_R_equivalents 0.0623
_diffrn_reflns_av_unetI/netI 0.0335
_diffrn_reflns_Laue_measured_fraction_full 1.000
_diffrn_reflns_Laue_measured_fraction_max 0.996
_diffrn_reflns_limit_h_max 29
_diffrn_reflns_limit_h_min -29
_diffrn_reflns_limit_k_max 6
_diffrn_reflns_limit_k_min -6
_diffrn_reflns_limit_l_max 36
_diffrn_reflns_limit_l_min -36
_diffrn_reflns_number 36069
_diffrn_reflns_point_group_measured_fraction_full 1.000
_diffrn_reflns_point_group_measured_fraction_max 0.996
_diffrn_reflns_theta_full 25.930
_diffrn_reflns_theta_max 29.111
_diffrn_reflns_theta_min 1.993
_exptl_absorpt_coefficient_mu 0.101
_exptl_absorpt_correction_T_max 0.746
_exptl_absorpt_correction_T_min 0.628
_exptl_absorpt_correction_type multi-scan
_exptl_absorpt_process_details 'SADABS 2016/2 (L.Krause, et al. J. Appl. Cryst. (2015), 48, 3-10'
_exptl_crystal_colour colorless
_exptl_crystal_density_diffrn 1.394
_exptl_crystal_description needle
_exptl_crystal_F_000 1184
_exptl_crystal_size_max 0.223
_exptl_crystal_size_mid 0.014
_exptl_crystal_size_min 0.009
_refine_diff_density_max 0.285
_refine_diff_density_min -0.211
_refine_diff_density_rms 0.068
_refine_ls_extinction_coef 0.0069(6)
_refine_ls_extinction_expression Fc^*^=kFc[1+0.001xFc^2^\l^3^/sin(2\q)]^-1/4^
_refine_ls_extinction_method 'SHELXL-2017/1 (Sheldrick 2017)'
_refine_ls_goodness_of_fit_ref 1.071
_refine_ls_hydrogen_treatment constr
_refine_ls_matrix_type full
_refine_ls_number_parameters 192
_refine_ls_number_reflns 3353
_refine_ls_number_restraints 0
_refine_ls_restrained_S_all 1.071
_refine_ls_R_factor_all 0.0506
_refine_ls_R_factor_gt 0.0381
_refine_ls_shift/su_max 0.001
_refine_ls_shift/su_mean 0.000
_refine_ls_structure_factor_coef Fsqd
_refine_ls_weighting_details 'w=1/[\s^2^(Fo^2^)+(0.0434P)^2^+0.9157P] where P=(Fo^2^+2Fc^2^)/3'
_refine_ls_weighting_scheme calc
_refine_ls_wR_factor_gt 0.0891
_refine_ls_wR_factor_ref 0.0971
_reflns_Friedel_coverage 0.000
_reflns_number_gt 2655
_reflns_number_total 3353
_reflns_threshold_expression 'I > 2\s(I)'
_cod_data_source_file d1ce00119a2.cif
_cod_data_source_block 1ac
_cod_depositor_comments 'Adding full bibliography for 7242574--7242580.cif.'
_cod_original_sg_symbol_H-M 'C 2/c'
_cod_database_code 7242576
_shelx_shelxl_version_number 2017/1
_shelx_space_group_comment
;
The symmetry employed for this shelxl refinement is uniquely defined
by the following loop, which should always be used as a source of
symmetry information in preference to the above space-group names.
They are only intended as comments.
;
_shelx_estimated_absorpt_t_min 0.978
_shelx_estimated_absorpt_t_max 0.999

loop_
_space_group_symop_operation_xyz
'x, y, z'
'-x, y, -z+1/2'
'x+1/2, y+1/2, z'
'-x+1/2, y+1/2, -z+1/2'
'-x, -y, -z'
'x, -y, z-1/2'
'-x+1/2, -y+1/2, -z'
'x+1/2, -y+1/2, z-1/2'

loop_
_atom_site_label
_atom_site_type_symbol
_atom_site_fract_x
_atom_site_fract_y
_atom_site_fract_z
_atom_site_U_iso_or_equiv
_atom_site_adp_type
_atom_site_occupancy
_atom_site_site_symmetry_order
_atom_site_calc_flag
_atom_site_refinement_flags_posn
_atom_site_refinement_flags_adp
_atom_site_refinement_flags_occupancy
_atom_site_disorder_assembly
_atom_site_disorder_group
O1 O 0.54802(3) 0.50911(17) 0.34121(3) 0.0337(2) Uani 1 1 d . . . . .
O2 O 0.47433(4) 1.24578(19) 0.43535(3) 0.0386(2) Uani 1 1 d . . . . .
N1 N 0.65282(4) 0.3601(2) 0.35260(3) 0.0296(2) Uani 1 1 d . . . . .
N2 N 0.71175(4) 0.4321(2) 0.38605(4) 0.0350(2) Uani 1 1 d . . . . .
N3 N 0.70476(4) 0.6237(2) 0.41678(4) 0.0355(2) Uani 1 1 d . . . . .
N4 N 0.64129(4) 0.6819(2) 0.40441(3) 0.0298(2) Uani 1 1 d . . . . .
C1 C 0.60545(5) 0.5163(2) 0.36297(4) 0.0282(2) Uani 1 1 d . . . . .
C2 C 0.64722(5) 0.1507(2) 0.31342(4) 0.0287(2) Uani 1 1 d . . . . .
C3 C 0.58760(5) 0.0690(3) 0.28040(5) 0.0357(3) Uani 1 1 d . . . . .
H3 H 0.550010 0.152512 0.283368 0.043 Uiso 1 1 calc R U . . .
C4 C 0.58362(6) -0.1369(3) 0.24289(5) 0.0389(3) Uani 1 1 d . . . . .
H4 H 0.542974 -0.194855 0.220220 0.047 Uiso 1 1 calc R U . . .
C5 C 0.63798(6) -0.2580(3) 0.23824(5) 0.0386(3) Uani 1 1 d . . . . .
H5 H 0.634824 -0.398159 0.212436 0.046 Uiso 1 1 calc R U . . .
C6 C 0.69727(6) -0.1742(3) 0.27141(5) 0.0402(3) Uani 1 1 d . . . . .
H6 H 0.734763 -0.257501 0.268209 0.048 Uiso 1 1 calc R U . . .
C7 C 0.70242(5) 0.0306(3) 0.30929(5) 0.0358(3) Uani 1 1 d . . . . .
H7 H 0.743118 0.087469 0.332024 0.043 Uiso 1 1 calc R U . . .
C8 C 0.62053(5) 0.8907(2) 0.43353(4) 0.0292(2) Uani 1 1 d . . . . .
C9 C 0.66541(6) 1.0229(2) 0.47533(4) 0.0347(3) Uani 1 1 d . . . . .
H9 H 0.709376 0.975878 0.484842 0.042 Uiso 1 1 calc R U . . .
C10 C 0.64424(6) 1.2260(3) 0.50291(5) 0.0378(3) Uani 1 1 d . . . . .
H10 H 0.674298 1.317956 0.531722 0.045 Uiso 1 1 calc R U . . .
C11 C 0.58045(5) 1.2968(3) 0.48932(4) 0.0353(3) Uani 1 1 d . . . . .
H11 H 0.566740 1.436033 0.508540 0.042 Uiso 1 1 calc R U . . .
C12 C 0.53649(5) 1.1613(2) 0.44703(4) 0.0319(2) Uani 1 1 d . . . . .
C13 C 0.55594(5) 0.9562(2) 0.41884(4) 0.0315(2) Uani 1 1 d . . . . .
H13 H 0.525859 0.863024 0.390218 0.038 Uiso 1 1 calc R U . . .
C14 C 0.42800(5) 1.1178(3) 0.39114(5) 0.0412(3) Uani 1 1 d . . . . .
H14A H 0.427641 0.910401 0.395829 0.049 Uiso 1 1 calc R U . . .
H14B H 0.438356 1.157921 0.359003 0.049 Uiso 1 1 calc R U . . .
C15 C 0.36382(6) 1.2409(3) 0.38691(5) 0.0447(3) Uani 1 1 d . . . . .
H15A H 0.330923 1.155816 0.357113 0.067 Uiso 1 1 calc R U . . .
H15B H 0.364590 1.445699 0.381855 0.067 Uiso 1 1 calc R U . . .
H15C H 0.354233 1.201032 0.419012 0.067 Uiso 1 1 calc R U . . .

loop_
_atom_site_aniso_label
_atom_site_aniso_U_11
_atom_site_aniso_U_22
_atom_site_aniso_U_33
_atom_site_aniso_U_23
_atom_site_aniso_U_13
_atom_site_aniso_U_12
O1 0.0236(4) 0.0367(4) 0.0355(4) -0.0008(3) 0.0026(3) 0.0021(3)
O2 0.0287(4) 0.0446(5) 0.0396(5) -0.0090(4) 0.0070(3) 0.0022(4)
N1 0.0231(4) 0.0328(5) 0.0296(5) 0.0008(4) 0.0042(3) 0.0015(4)
N2 0.0247(5) 0.0423(6) 0.0334(5) -0.0037(4) 0.0031(4) 0.0009(4)
N3 0.0250(5) 0.0431(6) 0.0340(5) -0.0029(4) 0.0037(4) 0.0024(4)
N4 0.0237(4) 0.0333(5) 0.0282(4) 0.0012(4) 0.0028(3) 0.0027(4)
C1 0.0271(5) 0.0279(5) 0.0272(5) 0.0041(4) 0.0060(4) 0.0021(4)
C2 0.0296(5) 0.0276(5) 0.0275(5) 0.0036(4) 0.0076(4) 0.0009(4)
C3 0.0294(6) 0.0396(6) 0.0351(6) -0.0008(5) 0.0064(5) 0.0012(5)
C4 0.0377(6) 0.0403(6) 0.0346(6) -0.0027(5) 0.0062(5) -0.0033(5)
C5 0.0487(7) 0.0340(6) 0.0335(6) -0.0009(5) 0.0142(5) 0.0002(5)
C6 0.0402(7) 0.0387(6) 0.0445(7) -0.0004(5) 0.0176(5) 0.0043(5)
C7 0.0293(6) 0.0368(6) 0.0395(6) -0.0004(5) 0.0090(5) 0.0015(5)
C8 0.0301(5) 0.0288(5) 0.0267(5) 0.0037(4) 0.0066(4) 0.0021(4)
C9 0.0296(6) 0.0372(6) 0.0320(6) 0.0008(5) 0.0028(4) 0.0022(5)
C10 0.0366(6) 0.0391(6) 0.0309(6) -0.0033(5) 0.0020(5) -0.0004(5)
C11 0.0374(6) 0.0354(6) 0.0308(6) -0.0018(5) 0.0082(5) 0.0019(5)
C12 0.0296(5) 0.0334(6) 0.0315(5) 0.0024(5) 0.0083(4) 0.0018(4)
C13 0.0291(5) 0.0325(6) 0.0298(5) 0.0000(5) 0.0053(4) -0.0004(4)
C14 0.0303(6) 0.0453(7) 0.0427(7) -0.0087(6) 0.0048(5) 0.0000(5)
C15 0.0317(6) 0.0494(7) 0.0494(7) -0.0044(6) 0.0085(5) 0.0010(5)

loop_
_atom_type_symbol
_atom_type_description
_atom_type_scat_dispersion_real
_atom_type_scat_dispersion_imag
_atom_type_scat_source
C C 0.0034 0.0017 'International Tables Vol C Tables 4.2.6.8 and 6.1.1.4'
H H 0.0000 0.0000 'International Tables Vol C Tables 4.2.6.8 and 6.1.1.4'
N N 0.0065 0.0035 'International Tables Vol C Tables 4.2.6.8 and 6.1.1.4'
O O 0.0115 0.0064 'International Tables Vol C Tables 4.2.6.8 and 6.1.1.4'

loop_
_geom_angle_atom_site_label_1
_geom_angle_atom_site_label_2
_geom_angle_atom_site_label_3
_geom_angle
_geom_angle_site_symmetry_1
_geom_angle_site_symmetry_3
_geom_angle_publ_flag
C12 O2 C14 117.49(9) . . ?
N2 N1 C1 110.84(9) . . ?
N2 N1 C2 119.81(9) . . ?
C1 N1 C2 129.34(9) . . ?
N3 N2 N1 108.41(9) . . ?
N2 N3 N4 108.68(9) . . ?
N3 N4 C1 110.86(9) . . ?
N3 N4 C8 119.78(9) . . ?
C1 N4 C8 129.36(9) . . ?
O1 C1 N4 129.76(10) . . ?
O1 C1 N1 129.02(10) . . ?
N4 C1 N1 101.21(9) . . ?
C3 C2 C7 120.90(11) . . ?
C3 C2 N1 120.35(10) . . ?
C7 C2 N1 118.74(10) . . ?
C2 C3 C4 119.06(11) . . ?
C5 C4 C3 120.74(11) . . ?
C4 C5 C6 119.65(12) . . ?
C5 C6 C7 120.64(11) . . ?
C2 C7 C6 119.01(11) . . ?
C9 C8 C13 121.94(11) . . ?
C9 C8 N4 119.13(10) . . ?
C13 C8 N4 118.93(10) . . ?
C8 C9 C10 118.17(11) . . ?
C11 C10 C9 121.43(11) . . ?
C10 C11 C12 119.12(11) . . ?
O2 C12 C13 123.24(10) . . ?
O2 C12 C11 115.82(10) . . ?
C13 C12 C11 120.94(10) . . ?
C12 C13 C8 118.39(10) . . ?
O2 C14 C15 107.50(10) . . ?

loop_
_geom_bond_atom_site_label_1
_geom_bond_atom_site_label_2
_geom_bond_distance
_geom_bond_site_symmetry_2
_geom_bond_publ_flag
O1 C1 1.2165(13) . ?
O2 C12 1.3696(13) . ?
O2 C14 1.4325(14) . ?
N1 N2 1.3674(12) . ?
N1 C1 1.3873(14) . ?
N1 C2 1.4281(14) . ?
N2 N3 1.2749(14) . ?
N3 N4 1.3645(12) . ?
N4 C1 1.3865(14) . ?
N4 C8 1.4323(14) . ?
C2 C3 1.3871(15) . ?
C2 C7 1.3879(16) . ?
C3 C4 1.3904(17) . ?
C4 C5 1.3781(18) . ?
C5 C6 1.3857(18) . ?
C6 C7 1.3893(17) . ?
C8 C9 1.3880(16) . ?
C8 C13 1.3906(15) . ?
C9 C10 1.3909(17) . ?
C10 C11 1.3818(16) . ?
C11 C12 1.3941(16) . ?
C12 C13 1.3891(16) . ?
C14 C15 1.5077(17) . ?

loop_
_geom_torsion_atom_site_label_1
_geom_torsion_atom_site_label_2
_geom_torsion_atom_site_label_3
_geom_torsion_atom_site_label_4
_geom_torsion
_geom_torsion_site_symmetry_1
_geom_torsion_site_symmetry_2
_geom_torsion_site_symmetry_3
_geom_torsion_site_symmetry_4
_geom_torsion_publ_flag
C1 N1 N2 N3 -0.12(13) . . . . ?
C2 N1 N2 N3 179.21(9) . . . . ?
N1 N2 N3 N4 0.11(12) . . . . ?
N2 N3 N4 C1 -0.06(13) . . . . ?
N2 N3 N4 C8 179.74(9) . . . . ?
N3 N4 C1 O1 -179.82(11) . . . . ?
C8 N4 C1 O1 0.40(19) . . . . ?
N3 N4 C1 N1 -0.01(11) . . . . ?
C8 N4 C1 N1 -179.80(10) . . . . ?
N2 N1 C1 O1 179.89(11) . . . . ?
C2 N1 C1 O1 0.64(19) . . . . ?
N2 N1 C1 N4 0.08(11) . . . . ?
C2 N1 C1 N4 -179.17(10) . . . . ?
N2 N1 C2 C3 177.81(10) . . . . ?
C1 N1 C2 C3 -3.00(17) . . . . ?
N2 N1 C2 C7 -1.89(15) . . . . ?
C1 N1 C2 C7 177.30(10) . . . . ?
C7 C2 C3 C4 0.19(17) . . . . ?
N1 C2 C3 C4 -179.50(10) . . . . ?
C2 C3 C4 C5 -0.29(18) . . . . ?
C3 C4 C5 C6 0.19(19) . . . . ?
C4 C5 C6 C7 0.02(19) . . . . ?
C3 C2 C7 C6 0.01(17) . . . . ?
N1 C2 C7 C6 179.70(10) . . . . ?
C5 C6 C7 C2 -0.12(18) . . . . ?
N3 N4 C8 C9 -2.49(15) . . . . ?
C1 N4 C8 C9 177.27(11) . . . . ?
N3 N4 C8 C13 177.12(10) . . . . ?
C1 N4 C8 C13 -3.12(17) . . . . ?
C13 C8 C9 C10 0.09(17) . . . . ?
N4 C8 C9 C10 179.69(10) . . . . ?
C8 C9 C10 C11 -0.25(18) . . . . ?
C9 C10 C11 C12 0.02(18) . . . . ?
C14 O2 C12 C13 -1.24(16) . . . . ?
C14 O2 C12 C11 178.09(10) . . . . ?
C10 C11 C12 O2 -178.96(10) . . . . ?
C10 C11 C12 C13 0.38(17) . . . . ?
O2 C12 C13 C8 178.76(10) . . . . ?
C11 C12 C13 C8 -0.53(17) . . . . ?
C9 C8 C13 C12 0.30(17) . . . . ?
N4 C8 C13 C12 -179.30(10) . . . . ?
C12 O2 C14 C15 179.15(10) . . . . ?
